data_7018280
loop_
_publ_author_name
'Mowat, John P. S.'
'Seymour, Valerie R.'
'Griffin, John M.'
'Thompson, Stephen P.'
'Slawin, Alexandra M. Z.'
'Fairen-Jimenez, David'
'D\"uren, Tina'
'Ashbrook, Sharon E.'
'Wright, Paul A.'

_publ_section_title
;
 A novel structural form of MIL-53 observed for the scandium analogue and
 its response to temperature variation and CO(2) adsorption.
;
_journal_issue 14
_journal_name_full 'Dalton transactions (Cambridge, England : 2003)'
_journal_page_first 3937
_journal_page_last 3941
_journal_paper_doi 10.1039/c1dt11729g
_journal_volume 41
_journal_year 2012
_chemical_formula_sum 'C8 N O8 Sc'
_chemical_formula_weight 283.05
_chemical_name_systematic
;
?
;
_space_group_IT_number 74
_symmetry_cell_setting orthorhombic
_symmetry_space_group_name_Hall '-I 2b 2'
_symmetry_space_group_name_H-M 'I m m a'
_atom_sites_solution_hydrogens geom
_atom_sites_solution_primary direct
_atom_sites_solution_secondary difmap
_audit_creation_method SHELXL-97
_cell_angle_alpha 90.00
_cell_angle_beta 90.00
_cell_angle_gamma 90.00
_cell_formula_units_Z 4
_cell_length_a 18.279(7)
_cell_length_b 7.330(3)
_cell_length_c 11.601(4)
_cell_measurement_reflns_used 2418
_cell_measurement_temperature 93
_cell_measurement_theta_max 28.5
_cell_measurement_theta_min 2.2
_cell_volume 1554.4(10)
_computing_structure_refinement 'SHELXL-97 (Sheldrick, 2008)'
_diffrn_ambient_temperature 93
_diffrn_measured_fraction_theta_full 0.999
_diffrn_measured_fraction_theta_max 0.998
_diffrn_measurement_device_type CCD
_diffrn_radiation_monochromator Confocal
_diffrn_radiation_source 'Rotating Anode'
_diffrn_radiation_type MoK\a
_diffrn_radiation_wavelength 0.71075
_diffrn_reflns_av_R_equivalents 0.0453
_diffrn_reflns_av_sigmaI/netI 0.0413
_diffrn_reflns_limit_h_max 22
_diffrn_reflns_limit_h_min -14
_diffrn_reflns_limit_k_max 8
_diffrn_reflns_limit_k_min -8
_diffrn_reflns_limit_l_max 13
_diffrn_reflns_limit_l_min -13
_diffrn_reflns_number 4879
_diffrn_reflns_theta_full 25.00
_diffrn_reflns_theta_max 25.34
_diffrn_reflns_theta_min 2.23
_exptl_absorpt_coefficient_mu 0.497
_exptl_absorpt_correction_T_max 1.000
_exptl_absorpt_correction_T_min 0.833
_exptl_absorpt_correction_type multi-scan
_exptl_crystal_colour Yellow
_exptl_crystal_density_diffrn 1.20
_exptl_crystal_density_method 'not measured'
_exptl_crystal_description Prism
_exptl_crystal_F_000 526
_exptl_crystal_size_max 0.12
_exptl_crystal_size_mid 0.02
_exptl_crystal_size_min 0.02
_refine_diff_density_max 0.726
_refine_diff_density_min -0.741
_refine_diff_density_rms 0.116
_refine_ls_extinction_method none
_refine_ls_goodness_of_fit_ref 1.211
_refine_ls_hydrogen_treatment mixed
_refine_ls_matrix_type full
_refine_ls_number_parameters 56
_refine_ls_number_reflns 800
_refine_ls_number_restraints 0
_refine_ls_restrained_S_all 1.211
_refine_ls_R_factor_all 0.0778
_refine_ls_R_factor_gt 0.0676
_refine_ls_shift/su_max 0.001
_refine_ls_shift/su_mean 0.000
_refine_ls_structure_factor_coef Fsqd
_refine_ls_weighting_details 'calc w=1/[\s^2^(Fo^2^)+(0.1332P)^2^+2.3533P] where P=(Fo^2^+2Fc^2^)/3'
_refine_ls_weighting_scheme calc
_refine_ls_wR_factor_gt 0.2135
_refine_ls_wR_factor_ref 0.2253
_reflns_number_gt 669
_reflns_number_total 800
_reflns_threshold_expression >2\s(I)
_cod_data_source_file c1dt11729g.txt
_cod_data_source_block MIL-53NO2
_cod_depositor_comments
;
The following automatic conversions were performed:

'_exptl_absorpt_correction_type' value 'Multi-scan' changed to
'multi-scan' according to
/home/saulius/struct/CIF-dictionaries/cif_core.dic dictionary named
'cif_core.dic' version 2.4.1 from 2010-06-29.

Automatic conversion script
Id: cif_fix_values 1715 2011-07-08 13:25:40Z adriana 
;
_cod_original_sg_symbol_H-M Imma
_cod_original_formula_sum 'C8 N1 O8 Sc1'
_cod_database_code 7018280

loop_
_symmetry_equiv_pos_as_xyz
'x, y, z'
'-x, -y+1/2, z'
'x, -y, -z'
'-x, y+1/2, -z'
'x+1/2, y+1/2, z+1/2'
'-x+1/2, -y+1, z+1/2'
'x+1/2, -y+1/2, -z+1/2'
'-x+1/2, y+1, -z+1/2'
'-x, -y, -z'
'x, y-1/2, -z'
'-x, y, z'
'x, -y-1/2, z'
'-x+1/2, -y+1/2, -z+1/2'
'x+1/2, y, -z+1/2'
'-x+1/2, y+1/2, z+1/2'
'x+1/2, -y, z+1/2'

loop_
_atom_site_label
_atom_site_type_symbol
_atom_site_fract_x
_atom_site_fract_y
_atom_site_fract_z
_atom_site_U_iso_or_equiv
_atom_site_adp_type
_atom_site_occupancy
_atom_site_symmetry_multiplicity
_atom_site_calc_flag
_atom_site_refinement_flags
Sc1 Sc 0.5000 0.0000 0.5000 0.0185(6) Uani 1 4 d S
O1 O 0.5000 -0.2500 0.5820(4) 0.0271(12) Uani 1 4 d S
O2 O 0.58196(14) 0.0984(3) 0.6108(3) 0.0414(9) Uani 1 1 d .
C1 C 0.6099(3) 0.2500 0.6338(5) 0.0379(14) Uani 1 2 d S
C2 C 0.6827(3) 0.2500 0.6946(6) 0.0472(18) Uani 1 2 d S
C3 C 0.7160(3) 0.4090(6) 0.7236(7) 0.091(3) Uani 1 1 d .
N1 N 0.6904(14) 0.578(4) 0.691(2) 0.092(7) Uiso 0.25 1 d P
O3A O 0.7096(13) 0.653(4) 0.590(2) 0.138(9) Uiso 0.25 1 d P
O3B O 0.6503(16) 0.641(4) 0.779(2) 0.150(9) Uiso 0.25 1 d P
OW1 O 0.5000 0.7500 0.825(3) 0.155(11) Uiso 0.50 4 d SP
OW2 O 0.565(2) 0.7500 0.813(3) 0.115(10) Uiso 0.25 2 d SP

loop_
_atom_site_aniso_label
_atom_site_aniso_U_11
_atom_site_aniso_U_22
_atom_site_aniso_U_33
_atom_site_aniso_U_23
_atom_site_aniso_U_13
_atom_site_aniso_U_12
Sc1 0.0144(8) 0.0133(8) 0.0278(9) -0.0011(4) 0.000 0.000
O1 0.038(3) 0.016(2) 0.027(3) 0.000 0.000 0.000
O2 0.0393(17) 0.0250(16) 0.060(2) 0.0027(13) -0.0284(13) -0.0038(12)
C1 0.040(3) 0.020(3) 0.054(4) 0.000 -0.026(3) 0.000
C2 0.044(4) 0.023(3) 0.075(5) 0.000 -0.036(3) 0.000
C3 0.075(4) 0.026(3) 0.171(6) 0.004(3) -0.088(4) 0.001(2)

loop_
_atom_type_symbol
_atom_type_description
_atom_type_scat_dispersion_real
_atom_type_scat_dispersion_imag
_atom_type_scat_source
C C 0.0033 0.0016 'International Tables Vol C Tables 4.2.6.8 and 6.1.1.4'
H H 0.0000 0.0000 'International Tables Vol C Tables 4.2.6.8 and 6.1.1.4'
N N 0.0061 0.0033 'International Tables Vol C Tables 4.2.6.8 and 6.1.1.4'
O O 0.0106 0.0060 'International Tables Vol C Tables 4.2.6.8 and 6.1.1.4'
Sc Sc 0.2519 0.3716 'International Tables Vol C Tables 4.2.6.8 and 6.1.1.4'

loop_
_geom_angle_atom_site_label_1
_geom_angle_atom_site_label_2
_geom_angle_atom_site_label_3
_geom_angle
_geom_angle_site_symmetry_1
_geom_angle_site_symmetry_3
O1 Sc1 O1 180.0 9_656 .
O1 Sc1 O2 91.32(11) 9_656 9_656
O1 Sc1 O2 88.68(11) . 9_656
O1 Sc1 O2 88.68(11) 9_656 .
O1 Sc1 O2 91.32(11) . .
O2 Sc1 O2 180.00(10) 9_656 .
O1 Sc1 O2 88.68(11) 9_656 11_655
O1 Sc1 O2 91.32(11) . 11_655
O2 Sc1 O2 89.05(17) 9_656 11_655
O2 Sc1 O2 90.95(17) . 11_655
O1 Sc1 O2 91.32(11) 9_656 3_556
O1 Sc1 O2 88.68(11) . 3_556
O2 Sc1 O2 90.95(17) 9_656 3_556
O2 Sc1 O2 89.05(17) . 3_556
O2 Sc1 O2 180.00(13) 11_655 3_556
O1 Sc1 Sc1 27.42(12) 9_656 2_655
O1 Sc1 Sc1 152.58(12) . 2_655
O2 Sc1 Sc1 110.07(7) 9_656 2_655
O2 Sc1 Sc1 69.93(7) . 2_655
O2 Sc1 Sc1 69.93(7) 11_655 2_655
O2 Sc1 Sc1 110.07(7) 3_556 2_655
O1 Sc1 Sc1 152.58(12) 9_656 2_645
O1 Sc1 Sc1 27.42(12) . 2_645
O2 Sc1 Sc1 69.93(7) 9_656 2_645
O2 Sc1 Sc1 110.07(7) . 2_645
O2 Sc1 Sc1 110.07(7) 11_655 2_645
O2 Sc1 Sc1 69.93(7) 3_556 2_645
Sc1 Sc1 Sc1 180.0 2_655 2_645
Sc1 O1 Sc1 125.2(2) 2_645 .
C1 O2 Sc1 136.5(3) . .
O2 C1 O2 125.2(5) . 12_565
O2 C1 C2 117.4(2) . .
O2 C1 C2 117.4(2) 12_565 .
C3 C2 C3 118.4(6) . 12_565
C3 C2 C1 120.8(3) . .
C3 C2 C1 120.8(3) 12_565 .
C2 C3 N1 123.6(12) . .
C2 C3 C3 120.8(3) . 8_646
N1 C3 C3 115.2(11) . 8_646
O3B N1 O3A 132(3) . .
O3B N1 C3 106(2) . .
O3A N1 C3 121(2) . .
N1 O3A O3A 114.0(18) . 12_575
N1 O3B O3B 110.0(18) . 12_575
N1 O3B OW2 143(3) . .
O3B O3B OW2 63.6(10) 12_575 .
OW2 OW1 OW2 166(5) 2_665 .
OW1 OW2 O3B 152.6(13) . 12_575
OW1 OW2 O3B 152.6(13) . .
O3B OW2 O3B 53(2) 12_575 .

loop_
_geom_bond_atom_site_label_1
_geom_bond_atom_site_label_2
_geom_bond_distance
_geom_bond_site_symmetry_2
Sc1 O1 2.065(2) 9_656
Sc1 O1 2.065(2) .
Sc1 O2 2.101(2) 9_656
Sc1 O2 2.101(2) .
Sc1 O2 2.101(2) 11_655
Sc1 O2 2.101(2) 3_556
Sc1 Sc1 3.6650(15) 2_655
Sc1 Sc1 3.6650(15) 2_645
O1 Sc1 2.065(2) 2_645
O2 C1 1.252(3) .
C1 O2 1.252(3) 12_565
C1 C2 1.507(8) .
C2 C3 1.357(6) .
C2 C3 1.357(6) 12_565
C3 N1 1.38(3) .
C3 C3 1.387(9) 8_646
N1 O3B 1.34(3) .
N1 O3A 1.34(3) .
O3A O3A 1.43(6) 12_575
O3B O3B 1.60(6) 12_575
O3B OW2 1.80(4) .
OW1 OW2 1.19(4) 2_665
OW1 OW2 1.19(4) .
OW2 O3B 1.80(4) 12_575
